data_7204664
loop_
_publ_author_name
'Vishweshwar, Peddy'
'Nangia, Ashwini'
'Lynch, Vincent M.'

_publ_section_title
;
 Supramolecular synthons in phenol?isonicotinamide adducts
;
_journal_issue 31
_journal_name_full CrystEngComm
_journal_page_first 164
_journal_paper_doi 10.1039/b304078j
_journal_volume 5
_journal_year 2003
_chemical_formula_moiety '2(C6 H6 N2 O), C6 H6 O3, 2(H2 O)'
_chemical_formula_sum 'C18 H22 N4 O7'
_chemical_formula_weight 406.40
_chemical_melting_point 417
_chemical_name_common '1:2 molecular complex of phloroglucinol and isonicotinamide dihydrate'
_chemical_name_systematic
; 
1:2 molecular complex of phloroglucinol and isonicotinamide dihydrate
;
_space_group_IT_number 2
_symmetry_cell_setting triclinic
_symmetry_space_group_name_Hall '-P 1'
_symmetry_space_group_name_H-M 'P -1'
_atom_sites_solution_hydrogens geom
_atom_sites_solution_primary direct
_atom_sites_solution_secondary difmap
_audit_creation_method SHELXL-97
_cell_angle_alpha 95.1886(6)
_cell_angle_beta 97.4790(6)
_cell_angle_gamma 105.7701(7)
_cell_formula_units_Z 2
_cell_length_a 7.4967(1)
_cell_length_b 8.8748(1)
_cell_length_c 15.2793(3)
_cell_measurement_reflns_used 4275
_cell_measurement_temperature 153(2)
_cell_measurement_theta_max 27.52
_cell_measurement_theta_min 2.91
_cell_volume 961.50(3)
_computing_cell_refinement 'DENZO-SMN (Z. Otwinowski and W. Minor, 1997)'
_computing_data_collection 'Collect data collection software, Nonius 1998'
_computing_data_reduction 'SCALEPACK (Z. Otwinowski and W. Minor, 1997)'
_computing_molecular_graphics 'PLUTON (Spek, 1992)'
_computing_publication_material 'SHELXL-97 (Sheldrick, 1997)'
_computing_structure_refinement 'SHELXL-97 (Sheldrick, 1997)'
_computing_structure_solution 'SHELXS-97 (Sheldrick, 1990)'
_diffrn_ambient_temperature 153(2)
_diffrn_measured_fraction_theta_full 0.967
_diffrn_measured_fraction_theta_max 0.967
_diffrn_measurement_device_type 'Nonius Kappa CCD'
_diffrn_measurement_method '\w scans'
_diffrn_radiation_monochromator graphite
_diffrn_radiation_source 'normal focus for the X-ray tube'
_diffrn_radiation_type MoK\a
_diffrn_radiation_wavelength 0.71073
_diffrn_reflns_av_R_equivalents 0.0137
_diffrn_reflns_av_sigmaI/netI 0.0323
_diffrn_reflns_limit_h_max 9
_diffrn_reflns_limit_h_min -9
_diffrn_reflns_limit_k_max 11
_diffrn_reflns_limit_k_min -11
_diffrn_reflns_limit_l_max 19
_diffrn_reflns_limit_l_min -15
_diffrn_reflns_number 6903
_diffrn_reflns_theta_full 27.52
_diffrn_reflns_theta_max 27.52
_diffrn_reflns_theta_min 2.91
_diffrn_standards_decay_% 'less than 1'
_exptl_absorpt_coefficient_mu 0.110
_exptl_absorpt_correction_type none
_exptl_crystal_colour Colorless
_exptl_crystal_density_diffrn 1.404
_exptl_crystal_density_meas ?
_exptl_crystal_density_method .
_exptl_crystal_description Lathes
_exptl_crystal_F_000 428
_exptl_crystal_preparation Acetone
_exptl_crystal_size_max 0.32
_exptl_crystal_size_mid 0.30
_exptl_crystal_size_min 0.26
_refine_diff_density_max 0.281
_refine_diff_density_min -0.223
_refine_diff_density_rms 0.041
_refine_ls_extinction_method none
_refine_ls_goodness_of_fit_ref 1.051
_refine_ls_hydrogen_treatment refall
_refine_ls_matrix_type full
_refine_ls_number_parameters 350
_refine_ls_number_reflns 4275
_refine_ls_number_restraints 0
_refine_ls_restrained_S_all 1.051
_refine_ls_R_factor_all 0.0467
_refine_ls_R_factor_gt 0.0363
_refine_ls_shift/su_max 0.000
_refine_ls_shift/su_mean 0.000
_refine_ls_structure_factor_coef Fsqd
_refine_ls_weighting_details 'calc w=1/[\s^2^(Fo^2^)+(0.0481P)^2^+0.2279P] where P=(Fo^2^+2Fc^2^)/3'
_refine_ls_weighting_scheme calc
_refine_ls_wR_factor_gt 0.0926
_refine_ls_wR_factor_ref 0.0988
_reflns_number_gt 3583
_reflns_number_total 4275
_reflns_threshold_expression >2sigma(I)
_cod_data_source_file b304078j.txt
_cod_data_source_block pgin
_cod_depositor_comments
;
The following automatic conversions were performed:
'_symmetry_cell_setting' value 'Triclinic' changed to 'triclinic'
according to '/home/adriana/struct/CIF-dictionaries/cif_core.dic'
dictionary named 'cif_core.dic' version 2.4.1 from 2010-06-29.

Automatic conversion script
Id: cif_fix_enum 1555 2011-01-17 13:19:09Z saulius 

The following automatic conversions were performed:

'_chemical_melting_point' value '417 K' was changed to '417' - the
value should be numeric and without a unit designator.

Automatic conversion script
Id: cif_fix_values 1569 2011-02-09 13:29:24Z adriana 
;
_cod_database_code 7204664

loop_
_symmetry_equiv_pos_as_xyz
'x, y, z'
'-x, -y, -z'

loop_
_atom_site_label
_atom_site_type_symbol
_atom_site_fract_x
_atom_site_fract_y
_atom_site_fract_z
_atom_site_U_iso_or_equiv
_atom_site_adp_type
_atom_site_occupancy
_atom_site_symmetry_multiplicity
_atom_site_calc_flag
_atom_site_refinement_flags
_atom_site_disorder_assembly
_atom_site_disorder_group
O28 O 0.82310(11) 0.33498(10) 0.12632(6) 0.02310(19) Uani 1 1 d . . .
N17 N 0.77754(13) 0.24287(11) -0.05698(6) 0.0221(2) Uani 1 1 d . . .
O29 O 0.44715(12) 0.41768(10) 0.34461(5) 0.0260(2) Uani 1 1 d . . .
O27 O 0.16483(12) 0.27472(11) 0.04359(6) 0.0277(2) Uani 1 1 d . . .
N8 N 0.21727(14) 0.14953(12) -0.11954(6) 0.0235(2) Uani 1 1 d . . .
O20 O 0.82756(14) 0.21482(10) -0.38149(6) 0.0310(2) Uani 1 1 d . . .
O11 O 0.27206(14) 0.10941(10) -0.44248(6) 0.0323(2) Uani 1 1 d . . .
C22 C 0.49540(16) 0.30644(13) 0.08086(7) 0.0196(2) Uani 1 1 d . . .
N19 N 0.68935(17) -0.04012(13) -0.37208(7) 0.0298(3) Uani 1 1 d . . .
C24 C 0.64078(16) 0.37610(13) 0.23602(7) 0.0197(2) Uani 1 1 d . . .
C5 C 0.21427(16) 0.04926(13) -0.29857(7) 0.0202(2) Uani 1 1 d . . .
C25 C 0.46818(16) 0.38268(12) 0.25757(7) 0.0191(2) Uani 1 1 d . . .
C26 C 0.30858(16) 0.35001(13) 0.19337(7) 0.0205(2) Uani 1 1 d . . .
N10 N 0.15482(16) -0.14763(12) -0.42908(7) 0.0287(2) Uani 1 1 d . . .
C14 C 0.76239(15) 0.15215(13) -0.23865(7) 0.0194(2) Uani 1 1 d . . .
C23 C 0.65303(15) 0.33843(12) 0.14674(7) 0.0184(2) Uani 1 1 d . . .
C13 C 0.85872(17) 0.30424(14) -0.19887(8) 0.0231(2) Uani 1 1 d . . .
C12 C 0.86142(17) 0.34459(14) -0.10875(8) 0.0239(3) Uani 1 1 d . . .
C9 C 0.21465(16) 0.00442(14) -0.39615(7) 0.0227(2) Uani 1 1 d . . .
C15 C 0.67262(17) 0.04606(14) -0.18568(8) 0.0229(2) Uani 1 1 d . . .
C18 C 0.76121(16) 0.11042(13) -0.33671(7) 0.0214(2) Uani 1 1 d . . .
C7 C 0.12688(17) 0.00103(14) -0.15612(8) 0.0238(3) Uani 1 1 d . . .
C6 C 0.12332(17) -0.05406(14) -0.24471(8) 0.0232(2) Uani 1 1 d . . .
C21 C 0.32361(16) 0.31000(13) 0.10491(7) 0.0200(2) Uani 1 1 d . . .
C16 C 0.68492(17) 0.09631(14) -0.09564(8) 0.0243(3) Uani 1 1 d . . .
C4 C 0.31010(17) 0.20303(14) -0.26045(8) 0.0238(3) Uani 1 1 d . . .
C3 C 0.30868(18) 0.24737(14) -0.17138(8) 0.0256(3) Uani 1 1 d . . .
O2 O 0.77121(14) 0.58461(11) 0.43841(6) 0.0322(2) Uani 1 1 d . . .
O1 O 0.10642(14) 0.45000(11) 0.38567(6) 0.0281(2) Uani 1 1 d . . .
H22 H 0.505(2) 0.2795(16) 0.0176(10) 0.028(4) Uiso 1 1 d . . .
H7 H 0.0645(19) -0.0681(16) -0.1181(9) 0.025(3) Uiso 1 1 d . . .
H12 H 0.925(2) 0.4480(18) -0.0804(10) 0.031(4) Uiso 1 1 d . . .
H15 H 0.603(2) -0.0610(18) -0.2070(10) 0.030(4) Uiso 1 1 d . . .
H4 H 0.375(2) 0.2771(17) -0.2945(10) 0.030(4) Uiso 1 1 d . . .
H3 H 0.374(2) 0.3510(19) -0.1435(10) 0.037(4) Uiso 1 1 d . . .
H19B H 0.693(2) -0.0624(19) -0.4309(12) 0.041(4) Uiso 1 1 d . . .
H27 H 0.190(2) 0.230(2) -0.0114(12) 0.051(5) Uiso 1 1 d . . .
H16 H 0.625(2) 0.0212(18) -0.0585(9) 0.029(4) Uiso 1 1 d . . .
H26 H 0.190(2) 0.3548(16) 0.2094(9) 0.027(3) Uiso 1 1 d . . .
H10B H 0.155(2) -0.1712(18) -0.4890(12) 0.040(4) Uiso 1 1 d . . .
H6 H 0.055(2) -0.1626(18) -0.2655(10) 0.031(4) Uiso 1 1 d . . .
H13 H 0.927(2) 0.3803(18) -0.2327(10) 0.033(4) Uiso 1 1 d . . .
H24 H 0.753(2) 0.3994(16) 0.2804(9) 0.026(3) Uiso 1 1 d . . .
H10A H 0.107(2) -0.222(2) -0.3973(11) 0.039(4) Uiso 1 1 d . . .
H28 H 0.807(2) 0.304(2) 0.0659(12) 0.048(5) Uiso 1 1 d . . .
H19A H 0.650(2) -0.114(2) -0.3386(11) 0.042(4) Uiso 1 1 d . . .
H1A H 0.098(2) 0.547(2) 0.3821(12) 0.050(5) Uiso 1 1 d . . .
H2A H 0.764(3) 0.684(3) 0.4398(13) 0.062(6) Uiso 1 1 d . . .
H29 H 0.560(3) 0.468(2) 0.3778(12) 0.055(5) Uiso 1 1 d . . .
H1B H 0.218(3) 0.448(2) 0.3684(13) 0.061(6) Uiso 1 1 d . . .
H2B H 0.808(3) 0.572(2) 0.4921(15) 0.063(6) Uiso 1 1 d . . .

loop_
_atom_site_aniso_label
_atom_site_aniso_U_11
_atom_site_aniso_U_22
_atom_site_aniso_U_33
_atom_site_aniso_U_23
_atom_site_aniso_U_13
_atom_site_aniso_U_12
O28 0.0196(4) 0.0289(4) 0.0200(4) 0.0006(3) 0.0049(3) 0.0057(3)
N17 0.0225(5) 0.0254(5) 0.0191(5) 0.0021(4) 0.0044(4) 0.0075(4)
O29 0.0275(5) 0.0344(5) 0.0138(4) -0.0011(3) 0.0048(3) 0.0057(4)
O27 0.0221(4) 0.0416(5) 0.0179(4) -0.0043(4) -0.0007(3) 0.0112(4)
N8 0.0287(5) 0.0254(5) 0.0172(5) 0.0004(4) 0.0007(4) 0.0113(4)
O20 0.0477(6) 0.0230(4) 0.0196(4) 0.0022(3) 0.0098(4) 0.0039(4)
O11 0.0523(6) 0.0226(4) 0.0207(4) 0.0028(4) 0.0108(4) 0.0061(4)
C22 0.0238(6) 0.0201(5) 0.0144(5) -0.0001(4) 0.0038(4) 0.0059(4)
N19 0.0457(7) 0.0220(5) 0.0185(5) 0.0002(4) 0.0077(5) 0.0038(5)
C24 0.0219(6) 0.0183(5) 0.0169(5) 0.0018(4) 0.0007(4) 0.0038(4)
C5 0.0219(5) 0.0216(5) 0.0173(5) 0.0014(4) 0.0010(4) 0.0081(4)
C25 0.0260(6) 0.0157(5) 0.0145(5) 0.0011(4) 0.0046(4) 0.0038(4)
C26 0.0216(6) 0.0216(5) 0.0186(6) 0.0006(4) 0.0054(4) 0.0066(4)
N10 0.0427(6) 0.0221(5) 0.0174(5) -0.0006(4) 0.0069(5) 0.0031(5)
C14 0.0207(5) 0.0202(5) 0.0185(5) 0.0017(4) 0.0031(4) 0.0082(4)
C23 0.0203(5) 0.0143(5) 0.0203(6) 0.0022(4) 0.0050(4) 0.0036(4)
C13 0.0258(6) 0.0220(6) 0.0201(6) 0.0043(5) 0.0048(5) 0.0039(5)
C12 0.0265(6) 0.0214(6) 0.0203(6) 0.0002(5) 0.0023(5) 0.0027(5)
C9 0.0264(6) 0.0236(6) 0.0184(6) 0.0019(5) 0.0040(5) 0.0077(5)
C15 0.0268(6) 0.0178(5) 0.0238(6) 0.0008(4) 0.0066(5) 0.0052(5)
C18 0.0238(6) 0.0212(5) 0.0193(6) 0.0024(4) 0.0038(4) 0.0067(4)
C7 0.0260(6) 0.0259(6) 0.0204(6) 0.0035(5) 0.0054(5) 0.0081(5)
C6 0.0248(6) 0.0212(6) 0.0216(6) 0.0001(5) 0.0035(5) 0.0043(5)
C21 0.0211(5) 0.0198(5) 0.0176(5) 0.0002(4) 0.0000(4) 0.0054(4)
C16 0.0291(6) 0.0224(6) 0.0229(6) 0.0051(5) 0.0104(5) 0.0066(5)
C4 0.0302(6) 0.0203(6) 0.0200(6) 0.0038(5) 0.0023(5) 0.0064(5)
C3 0.0333(7) 0.0205(6) 0.0210(6) -0.0003(5) -0.0015(5) 0.0083(5)
O2 0.0430(6) 0.0279(5) 0.0218(5) 0.0022(4) -0.0011(4) 0.0070(4)
O1 0.0346(5) 0.0248(5) 0.0258(5) 0.0049(4) 0.0051(4) 0.0096(4)

loop_
_atom_type_symbol
_atom_type_description
_atom_type_scat_dispersion_real
_atom_type_scat_dispersion_imag
_atom_type_scat_source
C C 0.0033 0.0016 'International Tables Vol C Tables 4.2.6.8 and 6.1.1.4'
H H 0.0000 0.0000 'International Tables Vol C Tables 4.2.6.8 and 6.1.1.4'
N N 0.0061 0.0033 'International Tables Vol C Tables 4.2.6.8 and 6.1.1.4'
O O 0.0106 0.0060 'International Tables Vol C Tables 4.2.6.8 and 6.1.1.4'

loop_
_geom_angle_atom_site_label_1
_geom_angle_atom_site_label_2
_geom_angle_atom_site_label_3
_geom_angle
_geom_angle_site_symmetry_1
_geom_angle_site_symmetry_3
_geom_angle_publ_flag
C12 N17 C16 117.29(10) . . ?
C7 N8 C3 117.63(10) . . ?
C21 C22 C23 119.41(10) . . ?
C25 C24 C23 118.40(10) . . ?
C6 C5 C4 118.10(11) . . ?
C6 C5 C9 123.77(10) . . ?
C4 C5 C9 118.13(11) . . ?
O29 C25 C26 116.96(10) . . ?
O29 C25 C24 120.99(10) . . ?
C26 C25 C24 122.02(10) . . ?
C25 C26 C21 118.52(10) . . ?
C13 C14 C15 117.99(10) . . ?
C13 C14 C18 118.45(10) . . ?
C15 C14 C18 123.56(10) . . ?
O28 C23 C22 121.37(10) . . ?
O28 C23 C24 117.86(10) . . ?
C22 C23 C24 120.76(10) . . ?
C14 C13 C12 119.21(11) . . ?
N17 C12 C13 123.26(11) . . ?
O11 C9 N10 122.31(11) . . ?
O11 C9 C5 119.34(10) . . ?
N10 C9 C5 118.35(10) . . ?
C14 C15 C16 118.85(11) . . ?
O20 C18 N19 121.96(11) . . ?
O20 C18 C14 119.88(10) . . ?
N19 C18 C14 118.15(10) . . ?
N8 C7 C6 122.91(11) . . ?
C5 C6 C7 119.06(11) . . ?
O27 C21 C22 121.64(10) . . ?
O27 C21 C26 117.50(10) . . ?
C22 C21 C26 120.86(10) . . ?
N17 C16 C15 123.39(11) . . ?
C3 C4 C5 119.04(11) . . ?
N8 C3 C4 123.22(11) . . ?

loop_
_geom_bond_atom_site_label_1
_geom_bond_atom_site_label_2
_geom_bond_distance
_geom_bond_site_symmetry_2
_geom_bond_publ_flag
O28 C23 1.3590(14) . ?
N17 C12 1.3364(15) . ?
N17 C16 1.3365(15) . ?
O29 C25 1.3771(13) . ?
O27 C21 1.3590(13) . ?
N8 C7 1.3384(16) . ?
N8 C3 1.3391(16) . ?
O20 C18 1.2357(14) . ?
O11 C9 1.2390(15) . ?
C22 C21 1.3921(16) . ?
C22 C23 1.3952(15) . ?
N19 C18 1.3303(16) . ?
C24 C25 1.3909(16) . ?
C24 C23 1.3956(15) . ?
C5 C6 1.3876(17) . ?
C5 C4 1.3901(16) . ?
C5 C9 1.5085(15) . ?
C25 C26 1.3900(16) . ?
C26 C21 1.3929(15) . ?
N10 C9 1.3284(16) . ?
C14 C13 1.3857(16) . ?
C14 C15 1.3890(17) . ?
C14 C18 1.5089(15) . ?
C13 C12 1.3872(17) . ?
C15 C16 1.3906(17) . ?
C7 C6 1.3914(16) . ?
C4 C3 1.3842(17) . ?

loop_
_cod_related_entry_id
_cod_related_entry_database
_cod_related_entry_code
1 ChemSpider 21149552
